data_8105118
loop_
_publ_author_name
'Gichumbi, Joel M.'
'Zamisa, Sizwe J.'
'Friedrich, Holger B.'

_publ_section_title
;
 Crystal structure of chlorido-(\h
 5-pentamethylcyclopentadienyl)-((bis-pyrazol-1-yl)methane-\k2
 N,N&#x2032;) rhodium(III) hexafluorophosphate. (C17H23ClN4RhF6P)
;
_journal_issue 2
_journal_name_full 'Zeitschrift f\"ur Kristallographie - New Crystal Structures'
_journal_page_first 391
_journal_page_last 393
_journal_paper_doi 10.1515/ncrs-2019-0692
_journal_volume 235
_journal_year 2020
_chemical_formula_moiety 'C17 H23 Cl N4 Rh, F6 P'
_chemical_formula_sum 'C17 H23 Cl F6 N4 P Rh'
_chemical_formula_weight 566.72
_space_group_crystal_system monoclinic
_space_group_IT_number 14
_space_group_name_Hall '-P 2ybc'
_space_group_name_H-M_alt 'P 1 21/c 1'
_atom_sites_solution_hydrogens geom
_cell_angle_alpha 90
_cell_angle_beta 90.5590(10)
_cell_angle_gamma 90
_cell_formula_units_Z 4
_cell_length_a 10.6954(2)
_cell_length_b 15.3868(3)
_cell_length_c 12.6130(2)
_cell_measurement_reflns_used 9838
_cell_measurement_temperature 100(2)
_cell_measurement_theta_max 28.31
_cell_measurement_theta_min 2.32
_cell_volume 2075.60(7)
_computing_cell_refinement 'COSMO (Bruker, V1.61, 2009)'
_computing_data_collection 'COSMO (Bruker, V1.61, 2009)'
_computing_data_reduction 'SAINT (Bruker)'
_computing_molecular_graphics 'Olex2 (Dolomanov et al., 2009)'
_computing_publication_material 'Olex2 (Dolomanov et al., 2009)'
_computing_structure_refinement 'ShelXL (Sheldrick, 2015)'
_computing_structure_solution 'ShelXS-2013 (Sheldrick, 2008)'
_diffrn_ambient_temperature 100.0
_diffrn_detector_area_resol_mean 7.9
_diffrn_detector_type 'CCD area detector'
_diffrn_measured_fraction_theta_full 1.000
_diffrn_measured_fraction_theta_max 0.998
_diffrn_measurement_device 'three-circle diffractometer'
_diffrn_measurement_device_type 'Bruker APEX-II CCD'
_diffrn_measurement_method '\f and \w scans'
_diffrn_radiation_monochromator graphite
_diffrn_radiation_type MoK\a
_diffrn_radiation_wavelength 0.71073
_diffrn_reflns_av_R_equivalents 0.0170
_diffrn_reflns_av_unetI/netI 0.0106
_diffrn_reflns_Laue_measured_fraction_full 1.000
_diffrn_reflns_Laue_measured_fraction_max 0.998
_diffrn_reflns_limit_h_max 14
_diffrn_reflns_limit_h_min -14
_diffrn_reflns_limit_k_max 20
_diffrn_reflns_limit_k_min -20
_diffrn_reflns_limit_l_max 16
_diffrn_reflns_limit_l_min -16
_diffrn_reflns_number 31369
_diffrn_reflns_point_group_measured_fraction_full 1.000
_diffrn_reflns_point_group_measured_fraction_max 0.998
_diffrn_reflns_theta_full 25.242
_diffrn_reflns_theta_max 28.325
_diffrn_reflns_theta_min 1.904
_diffrn_standards_number 0
_exptl_absorpt_coefficient_mu 1.094
_exptl_absorpt_correction_T_max 0.7457
_exptl_absorpt_correction_T_min 0.6784
_exptl_absorpt_correction_type multi-scan
_exptl_absorpt_process_details
;
SADABS-2008/1 (Bruker,2008) was used for absorption correction.
wR2(int) was 0.0412 before and 0.0275 after correction.
The Ratio of minimum to maximum transmission is 0.9097.
The \l/2 correction factor is 0.0015.
;
_exptl_crystal_colour orange
_exptl_crystal_colour_primary orange
_exptl_crystal_density_diffrn 1.814
_exptl_crystal_density_meas .
_exptl_crystal_description block
_exptl_crystal_F_000 1136
_exptl_crystal_size_max 0.35
_exptl_crystal_size_mid 0.31
_exptl_crystal_size_min 0.23
_refine_diff_density_max 1.942
_refine_diff_density_min -0.977
_refine_diff_density_rms 0.099
_refine_ls_extinction_coef .
_refine_ls_extinction_method none
_refine_ls_goodness_of_fit_ref 1.044
_refine_ls_hydrogen_treatment constr
_refine_ls_matrix_type full
_refine_ls_number_parameters 276
_refine_ls_number_reflns 5166
_refine_ls_number_restraints 1
_refine_ls_restrained_S_all 1.044
_refine_ls_R_factor_all 0.0304
_refine_ls_R_factor_gt 0.0296
_refine_ls_shift/su_max 0.002
_refine_ls_shift/su_mean 0.000
_refine_ls_structure_factor_coef Fsqd
_refine_ls_weighting_details 'w=1/[\s^2^(Fo^2^)+(0.0295P)^2^+5.6470P] where P=(Fo^2^+2Fc^2^)/3'
_refine_ls_weighting_scheme calc
_refine_ls_wR_factor_gt 0.0721
_refine_ls_wR_factor_ref 0.0727
_reflns_Friedel_coverage 0.000
_reflns_Friedel_fraction_full .
_reflns_Friedel_fraction_max .
_reflns_number_gt 4994
_reflns_number_total 5166
_reflns_threshold_expression 'I > 2\s(I)'
_cod_data_source_file suppl_ncrs-2019-0692_suppl.cif
_cod_data_source_block RhPyra
_cod_database_code 8105118
_shelx_space_group_comment
;
The symmetry employed for this shelxl refinement is uniquely defined
by the following loop, which should always be used as a source of
symmetry information in preference to the above space-group names.
They are only intended as comments.
;
_shelx_estimated_absorpt_t_max 0.787
_shelx_estimated_absorpt_t_min 0.701
_olex2_refinement_description
;
1. Fixed Uiso
 At 1.2 times of:
  All C(H) groups, All C(H,H) groups
 At 1.5 times of:
  All C(H,H,H) groups
2. Rigid bond restraints
 Rh1, Cl1
 with sigma for 1-2 distances of 0.001 and sigma for 1-3 distances of 0.001
3.a Secondary CH2 refined with riding coordinates:
 C4(H4A,H4B)
3.b Aromatic/amide H refined with riding coordinates:
 C1(H1), C2(H2), C3(H3), C5(H5), C6(H6), C7(H7)
3.c Idealised Me refined as rotating group:
 C13(H13A,H13B,H13C), C14(H14A,H14B,H14C), C15(H15A,H15B,H15C), C16(H16A,H16B,
 H16C), C17(H17A,H17B,H17C)
;

loop_
_space_group_symop_operation_xyz
'x, y, z'
'-x, y+1/2, -z+1/2'
'-x, -y, -z'
'x, -y-1/2, z-1/2'

loop_
_atom_site_label
_atom_site_type_symbol
_atom_site_fract_x
_atom_site_fract_y
_atom_site_fract_z
_atom_site_U_iso_or_equiv
_atom_site_adp_type
_atom_site_occupancy
_atom_site_site_symmetry_order
_atom_site_calc_flag
_atom_site_refinement_flags_posn
_atom_site_refinement_flags_adp
_atom_site_refinement_flags_occupancy
_atom_site_disorder_assembly
_atom_site_disorder_group
Rh1 Rh 0.69970(2) 0.11853(2) 0.33986(2) 0.01016(6) Uani 1 1 d . U . . .
Cl1 Cl 0.67376(5) 0.10711(4) 0.52789(4) 0.01562(10) Uani 1 1 d . U . . .
N1 N 0.70574(17) -0.01726(12) 0.33402(14) 0.0138(4) Uani 1 1 d . . . . .
N2 N 0.80103(18) -0.06209(12) 0.28963(15) 0.0148(4) Uani 1 1 d . . . . .
N3 N 0.96207(17) 0.03978(12) 0.32904(15) 0.0141(3) Uani 1 1 d . . . . .
N4 N 0.89583(17) 0.10842(12) 0.36637(15) 0.0135(3) Uani 1 1 d . . . . .
C1 C 0.6225(2) -0.07659(15) 0.36404(18) 0.0177(4) Uani 1 1 d . . . . .
H1 H 0.5459 -0.0641 0.3983 0.021 Uiso 1 1 calc R . . . .
C2 C 0.6641(2) -0.15980(16) 0.33783(19) 0.0202(5) Uani 1 1 d . . . . .
H2 H 0.6222 -0.2133 0.3499 0.024 Uiso 1 1 calc R . . . .
C3 C 0.7783(2) -0.14813(15) 0.29097(18) 0.0187(4) Uani 1 1 d . . . . .
H3 H 0.8313 -0.1925 0.2645 0.022 Uiso 1 1 calc R . . . .
C4 C 0.9074(2) -0.01508(15) 0.24775(18) 0.0158(4) Uani 1 1 d . . . . .
H4A H 0.9708 -0.0569 0.2223 0.019 Uiso 1 1 calc R . . . .
H4B H 0.8801 0.0211 0.1869 0.019 Uiso 1 1 calc R . . . .
C5 C 1.0774(2) 0.03702(16) 0.37305(19) 0.0178(4) Uani 1 1 d . . . . .
H5 H 1.1401 -0.0052 0.3594 0.021 Uiso 1 1 calc R . . . .
C6 C 1.0876(2) 0.10634(16) 0.44118(19) 0.0184(4) Uani 1 1 d . . . . .
H6 H 1.1580 0.1221 0.4835 0.022 Uiso 1 1 calc R . . . .
C7 C 0.9719(2) 0.14879(15) 0.43480(18) 0.0164(4) Uani 1 1 d . . . . .
H7 H 0.9505 0.1994 0.4738 0.020 Uiso 1 1 calc R . . . .
C8 C 0.5812(2) 0.12664(14) 0.20087(17) 0.0125(4) Uani 1 1 d . . . . .
C9 C 0.6921(2) 0.17742(14) 0.18605(17) 0.0133(4) Uani 1 1 d . . . . .
C10 C 0.6934(2) 0.24515(14) 0.26632(17) 0.0151(4) Uani 1 1 d . . . . .
C11 C 0.5842(2) 0.23564(14) 0.32890(17) 0.0150(4) Uani 1 1 d . . . . .
C12 C 0.5168(2) 0.15966(14) 0.29214(17) 0.0134(4) Uani 1 1 d . . . . .
C13 C 0.5399(2) 0.05056(15) 0.13573(18) 0.0170(4) Uani 1 1 d . . . . .
H13A H 0.6129 0.0235 0.1028 0.026 Uiso 1 1 calc GR . . . .
H13B H 0.4816 0.0702 0.0803 0.026 Uiso 1 1 calc GR . . . .
H13C H 0.4983 0.0081 0.1813 0.026 Uiso 1 1 calc GR . . . .
C14 C 0.7856(2) 0.16944(16) 0.09947(18) 0.0181(4) Uani 1 1 d . . . . .
H14A H 0.8701 0.1746 0.1294 0.027 Uiso 1 1 calc GR . . . .
H14B H 0.7717 0.2158 0.0473 0.027 Uiso 1 1 calc GR . . . .
H14C H 0.7762 0.1128 0.0648 0.027 Uiso 1 1 calc GR . . . .
C15 C 0.7914(2) 0.31409(16) 0.2772(2) 0.0224(5) Uani 1 1 d . . . . .
H15A H 0.7962 0.3335 0.3511 0.034 Uiso 1 1 calc GR . . . .
H15B H 0.7697 0.3634 0.2314 0.034 Uiso 1 1 calc GR . . . .
H15C H 0.8726 0.2904 0.2561 0.034 Uiso 1 1 calc GR . . . .
C16 C 0.5413(2) 0.29392(16) 0.41568(19) 0.0214(5) Uani 1 1 d . . . . .
H16A H 0.5349 0.2606 0.4816 0.032 Uiso 1 1 calc GR . . . .
H16B H 0.4593 0.3181 0.3970 0.032 Uiso 1 1 calc GR . . . .
H16C H 0.6015 0.3413 0.4255 0.032 Uiso 1 1 calc GR . . . .
C17 C 0.3963(2) 0.12866(17) 0.33710(19) 0.0190(4) Uani 1 1 d . . . . .
H17A H 0.3269 0.1616 0.3055 0.029 Uiso 1 1 calc GR . . . .
H17B H 0.3972 0.1373 0.4141 0.029 Uiso 1 1 calc GR . . . .
H17C H 0.3856 0.0667 0.3213 0.029 Uiso 1 1 calc GR . . . .
P1 P 0.84478(6) -0.13070(4) -0.03400(5) 0.02066(13) Uani 1 1 d . . . . .
F1 F 0.72533(18) -0.13738(13) -0.10906(16) 0.0413(5) Uani 1 1 d . . . . .
F2 F 0.91255(16) -0.20669(13) -0.10006(16) 0.0412(5) Uani 1 1 d . . . . .
F3 F 0.7831(2) -0.20471(13) 0.03929(17) 0.0485(5) Uani 1 1 d . . . . .
F4 F 0.96244(18) -0.12937(15) 0.04689(18) 0.0502(6) Uani 1 1 d . . . . .
F5 F 0.77755(16) -0.05845(11) 0.03655(14) 0.0324(4) Uani 1 1 d . . . . .
F6 F 0.9090(3) -0.06062(15) -0.10376(19) 0.0627(7) Uani 1 1 d . . . . .

loop_
_atom_site_aniso_label
_atom_site_aniso_U_11
_atom_site_aniso_U_22
_atom_site_aniso_U_33
_atom_site_aniso_U_23
_atom_site_aniso_U_13
_atom_site_aniso_U_12
Rh1 0.00914(8) 0.01166(9) 0.00967(9) 0.00076(5) -0.00046(5) 0.00020(5)
Cl1 0.0152(2) 0.0208(2) 0.0109(2) 0.00130(18) 0.00038(17) 0.00015(19)
N1 0.0127(8) 0.0146(9) 0.0142(8) 0.0005(7) -0.0008(7) 0.0009(7)
N2 0.0155(9) 0.0143(9) 0.0145(8) -0.0012(7) -0.0007(7) 0.0010(7)
N3 0.0118(8) 0.0157(9) 0.0148(8) -0.0025(7) -0.0003(7) 0.0018(7)
N4 0.0112(8) 0.0147(8) 0.0148(8) -0.0013(7) 0.0003(7) 0.0011(7)
C1 0.0180(10) 0.0183(11) 0.0168(10) 0.0031(8) -0.0022(8) -0.0041(8)
C2 0.0252(12) 0.0164(11) 0.0190(11) 0.0021(8) -0.0036(9) -0.0049(9)
C3 0.0248(11) 0.0140(10) 0.0172(10) -0.0016(8) -0.0049(9) 0.0006(9)
C4 0.0152(10) 0.0174(10) 0.0149(10) -0.0036(8) 0.0013(8) -0.0002(8)
C5 0.0118(9) 0.0221(11) 0.0196(11) 0.0007(9) 0.0000(8) 0.0025(8)
C6 0.0125(10) 0.0245(11) 0.0180(11) -0.0012(9) -0.0022(8) -0.0012(8)
C7 0.0139(10) 0.0183(10) 0.0171(10) -0.0031(8) -0.0002(8) -0.0022(8)
C8 0.0113(9) 0.0150(9) 0.0112(9) 0.0019(7) -0.0016(7) 0.0022(7)
C9 0.0131(9) 0.0156(10) 0.0113(9) 0.0032(8) -0.0014(7) 0.0012(8)
C10 0.0170(10) 0.0143(10) 0.0140(10) 0.0034(8) -0.0031(8) 0.0008(8)
C11 0.0169(10) 0.0146(10) 0.0135(9) 0.0013(8) -0.0031(8) 0.0042(8)
C12 0.0114(9) 0.0169(10) 0.0119(9) 0.0012(8) -0.0012(7) 0.0027(8)
C13 0.0171(10) 0.0183(10) 0.0156(10) -0.0025(8) -0.0023(8) -0.0005(8)
C14 0.0155(10) 0.0244(11) 0.0146(10) 0.0047(8) 0.0029(8) 0.0010(8)
C15 0.0268(12) 0.0194(11) 0.0207(11) 0.0045(9) -0.0053(9) -0.0075(9)
C16 0.0248(12) 0.0214(11) 0.0178(11) -0.0047(9) -0.0023(9) 0.0074(9)
C17 0.0118(10) 0.0285(12) 0.0168(10) 0.0033(9) 0.0015(8) 0.0019(9)
P1 0.0150(3) 0.0266(3) 0.0205(3) -0.0098(2) 0.0029(2) -0.0021(2)
F1 0.0368(10) 0.0448(10) 0.0418(10) -0.0151(9) -0.0230(8) 0.0140(8)
F2 0.0239(8) 0.0500(11) 0.0498(11) -0.0319(9) 0.0034(7) -0.0007(8)
F3 0.0629(13) 0.0370(10) 0.0458(11) 0.0095(9) 0.0076(10) -0.0033(10)
F4 0.0311(10) 0.0641(14) 0.0552(13) -0.0359(11) -0.0172(9) 0.0131(9)
F5 0.0287(8) 0.0346(9) 0.0339(9) -0.0160(7) -0.0007(7) 0.0111(7)
F6 0.0901(18) 0.0454(12) 0.0533(13) 0.0031(10) 0.0311(13) -0.0284(12)

loop_
_atom_type_symbol
_atom_type_description
_atom_type_scat_dispersion_real
_atom_type_scat_dispersion_imag
_atom_type_scat_source
C C 0.0033 0.0016 'International Tables Vol C Tables 4.2.6.8 and 6.1.1.4'
H H 0.0000 0.0000 'International Tables Vol C Tables 4.2.6.8 and 6.1.1.4'
Cl Cl 0.1484 0.1585 'International Tables Vol C Tables 4.2.6.8 and 6.1.1.4'
F F 0.0171 0.0103 'International Tables Vol C Tables 4.2.6.8 and 6.1.1.4'
N N 0.0061 0.0033 'International Tables Vol C Tables 4.2.6.8 and 6.1.1.4'
P P 0.1023 0.0942 'International Tables Vol C Tables 4.2.6.8 and 6.1.1.4'
Rh Rh -1.1178 0.9187 'International Tables Vol C Tables 4.2.6.8 and 6.1.1.4'

loop_
_geom_angle_atom_site_label_1
_geom_angle_atom_site_label_2
_geom_angle_atom_site_label_3
_geom_angle
_geom_angle_site_symmetry_1
_geom_angle_site_symmetry_3
N1 Rh1 Cl1 88.03(5) . .
N1 Rh1 N4 84.36(7) . .
N1 Rh1 C8 92.71(8) . .
N1 Rh1 C9 113.05(8) . .
N1 Rh1 C10 152.53(8) . .
N1 Rh1 C11 146.93(8) . .
N1 Rh1 C12 108.32(8) . .
N4 Rh1 Cl1 87.85(5) . .
N4 Rh1 C8 134.67(8) . .
N4 Rh1 C9 101.64(8) . .
N4 Rh1 C10 99.21(8) . .
N4 Rh1 C11 128.71(8) . .
N4 Rh1 C12 164.75(8) . .
C8 Rh1 Cl1 137.37(6) . .
C8 Rh1 C10 65.35(8) . .
C8 Rh1 C11 64.80(8) . .
C9 Rh1 Cl1 157.43(6) . .
C9 Rh1 C8 38.99(8) . .
C9 Rh1 C10 39.49(8) . .
C9 Rh1 C11 65.05(8) . .
C10 Rh1 Cl1 119.21(6) . .
C10 Rh1 C11 38.22(8) . .
C11 Rh1 Cl1 92.99(6) . .
C12 Rh1 Cl1 100.72(6) . .
C12 Rh1 C8 39.18(8) . .
C12 Rh1 C9 66.00(8) . .
C12 Rh1 C10 65.62(8) . .
C12 Rh1 C11 39.09(8) . .
N2 N1 Rh1 123.11(14) . .
C1 N1 Rh1 130.78(16) . .
C1 N1 N2 106.01(19) . .
N1 N2 C4 119.43(18) . .
C3 N2 N1 111.01(19) . .
C3 N2 C4 129.6(2) . .
N4 N3 C4 119.39(18) . .
C5 N3 N4 111.09(18) . .
C5 N3 C4 129.41(19) . .
N3 N4 Rh1 121.28(14) . .
C7 N4 Rh1 131.46(15) . .
C7 N4 N3 105.64(18) . .
N1 C1 H1 124.9 . .
N1 C1 C2 110.2(2) . .
C2 C1 H1 124.9 . .
C1 C2 H2 127.2 . .
C3 C2 C1 105.6(2) . .
C3 C2 H2 127.2 . .
N2 C3 C2 107.2(2) . .
N2 C3 H3 126.4 . .
C2 C3 H3 126.4 . .
N2 C4 H4A 109.6 . .
N2 C4 H4B 109.6 . .
N3 C4 N2 110.20(18) . .
N3 C4 H4A 109.6 . .
N3 C4 H4B 109.6 . .
H4A C4 H4B 108.1 . .
N3 C5 H5 126.3 . .
N3 C5 C6 107.5(2) . .
C6 C5 H5 126.3 . .
C5 C6 H6 127.4 . .
C5 C6 C7 105.1(2) . .
C7 C6 H6 127.4 . .
N4 C7 C6 110.7(2) . .
N4 C7 H7 124.7 . .
C6 C7 H7 124.7 . .
C9 C8 Rh1 69.95(12) . .
C9 C8 C12 108.35(19) . .
C9 C8 C13 126.53(19) . .
C12 C8 Rh1 69.67(12) . .
C12 C8 C13 125.09(19) . .
C13 C8 Rh1 124.72(15) . .
C8 C9 Rh1 71.07(12) . .
C8 C9 C10 107.58(19) . .
C8 C9 C14 127.7(2) . .
C10 C9 Rh1 70.87(12) . .
C10 C9 C14 124.5(2) . .
C14 C9 Rh1 127.46(15) . .
C9 C10 Rh1 69.64(12) . .
C9 C10 C15 125.0(2) . .
C11 C10 Rh1 72.01(12) . .
C11 C10 C9 108.09(19) . .
C11 C10 C15 126.9(2) . .
C15 C10 Rh1 125.55(16) . .
C10 C11 Rh1 69.77(12) . .
C10 C11 C12 108.33(19) . .
C10 C11 C16 127.3(2) . .
C12 C11 Rh1 68.56(12) . .
C12 C11 C16 124.4(2) . .
C16 C11 Rh1 128.80(16) . .
C8 C12 Rh1 71.15(12) . .
C8 C12 C11 107.46(18) . .
C8 C12 C17 127.8(2) . .
C11 C12 Rh1 72.35(12) . .
C11 C12 C17 124.5(2) . .
C17 C12 Rh1 126.17(15) . .
C8 C13 H13A 109.5 . .
C8 C13 H13B 109.5 . .
C8 C13 H13C 109.5 . .
H13A C13 H13B 109.5 . .
H13A C13 H13C 109.5 . .
H13B C13 H13C 109.5 . .
C9 C14 H14A 109.5 . .
C9 C14 H14B 109.5 . .
C9 C14 H14C 109.5 . .
H14A C14 H14B 109.5 . .
H14A C14 H14C 109.5 . .
H14B C14 H14C 109.5 . .
C10 C15 H15A 109.5 . .
C10 C15 H15B 109.5 . .
C10 C15 H15C 109.5 . .
H15A C15 H15B 109.5 . .
H15A C15 H15C 109.5 . .
H15B C15 H15C 109.5 . .
C11 C16 H16A 109.5 . .
C11 C16 H16B 109.5 . .
C11 C16 H16C 109.5 . .
H16A C16 H16B 109.5 . .
H16A C16 H16C 109.5 . .
H16B C16 H16C 109.5 . .
C12 C17 H17A 109.5 . .
C12 C17 H17B 109.5 . .
C12 C17 H17C 109.5 . .
H17A C17 H17B 109.5 . .
H17A C17 H17C 109.5 . .
H17B C17 H17C 109.5 . .
F1 P1 F2 90.47(10) . .
F1 P1 F3 88.00(12) . .
F1 P1 F4 176.10(13) . .
F1 P1 F5 90.76(10) . .
F2 P1 F4 89.09(10) . .
F3 P1 F2 88.42(12) . .
F3 P1 F4 88.12(13) . .
F5 P1 F2 177.15(12) . .
F5 P1 F3 89.05(11) . .
F5 P1 F4 89.51(9) . .
F6 P1 F1 93.71(14) . .
F6 P1 F2 90.41(12) . .
F6 P1 F3 177.94(15) . .
F6 P1 F4 90.17(15) . .
F6 P1 F5 92.08(12) . .

loop_
_geom_bond_atom_site_label_1
_geom_bond_atom_site_label_2
_geom_bond_distance
_geom_bond_site_symmetry_2
Rh1 Cl1 2.3969(5) .
Rh1 N1 2.0916(19) .
Rh1 N4 2.1267(18) .
Rh1 C8 2.157(2) .
Rh1 C9 2.142(2) .
Rh1 C10 2.159(2) .
Rh1 C11 2.188(2) .
Rh1 C12 2.137(2) .
N1 N2 1.356(3) .
N1 C1 1.333(3) .
N2 C3 1.346(3) .
N2 C4 1.452(3) .
N3 N4 1.359(2) .
N3 C4 1.447(3) .
N3 C5 1.349(3) .
N4 C7 1.334(3) .
C1 H1 0.9500 .
C1 C2 1.396(3) .
C2 H2 0.9500 .
C2 C3 1.374(3) .
C3 H3 0.9500 .
C4 H4A 0.9900 .
C4 H4B 0.9900 .
C5 H5 0.9500 .
C5 C6 1.373(3) .
C6 H6 0.9500 .
C6 C7 1.401(3) .
C7 H7 0.9500 .
C8 C9 1.435(3) .
C8 C12 1.440(3) .
C8 C13 1.494(3) .
C9 C10 1.453(3) .
C9 C14 1.493(3) .
C10 C11 1.423(3) .
C10 C15 1.497(3) .
C11 C12 1.448(3) .
C11 C16 1.491(3) .
C12 C17 1.491(3) .
C13 H13A 0.9800 .
C13 H13B 0.9800 .
C13 H13C 0.9800 .
C14 H14A 0.9800 .
C14 H14B 0.9800 .
C14 H14C 0.9800 .
C15 H15A 0.9800 .
C15 H15B 0.9800 .
C15 H15C 0.9800 .
C16 H16A 0.9800 .
C16 H16B 0.9800 .
C16 H16C 0.9800 .
C17 H17A 0.9800 .
C17 H17B 0.9800 .
C17 H17C 0.9800 .
P1 F1 1.5859(18) .
P1 F2 1.6120(18) .
P1 F3 1.612(2) .
P1 F4 1.6124(19) .
P1 F5 1.5991(16) .
P1 F6 1.556(2) .

loop_
_geom_hbond_atom_site_label_D
_geom_hbond_atom_site_label_H
_geom_hbond_atom_site_label_A
_geom_hbond_distance_DH
_geom_hbond_distance_HA
_geom_hbond_distance_DA
_geom_hbond_angle_DHA
_geom_hbond_site_symmetry_A
C14 H14A F2 0.98 2.41 3.279(3) 147.7 3_755

loop_
_geom_torsion_atom_site_label_1
_geom_torsion_atom_site_label_2
_geom_torsion_atom_site_label_3
_geom_torsion_atom_site_label_4
_geom_torsion
_geom_torsion_site_symmetry_1
_geom_torsion_site_symmetry_2
_geom_torsion_site_symmetry_3
_geom_torsion_site_symmetry_4
Rh1 N1 N2 C3 -176.44(15) . . . .
Rh1 N1 N2 C4 2.7(3) . . . .
Rh1 N1 C1 C2 175.86(16) . . . .
Rh1 N4 C7 C6 165.53(16) . . . .
Rh1 C8 C9 C10 -61.83(14) . . . .
Rh1 C8 C9 C14 123.2(2) . . . .
Rh1 C8 C12 C11 63.68(14) . . . .
Rh1 C8 C12 C17 -121.6(2) . . . .
Rh1 C9 C10 C11 -62.11(15) . . . .
Rh1 C9 C10 C15 119.8(2) . . . .
Rh1 C10 C11 C12 -57.83(15) . . . .
Rh1 C10 C11 C16 124.0(2) . . . .
Rh1 C11 C12 C8 -62.90(14) . . . .
Rh1 C11 C12 C17 122.2(2) . . . .
N1 N2 C3 C2 0.0(3) . . . .
N1 N2 C4 N3 55.8(3) . . . .
N1 C1 C2 C3 0.6(3) . . . .
N2 N1 C1 C2 -0.6(2) . . . .
N3 N4 C7 C6 0.3(3) . . . .
N3 C5 C6 C7 0.5(3) . . . .
N4 N3 C4 N2 -66.9(2) . . . .
N4 N3 C5 C6 -0.3(3) . . . .
C1 N1 N2 C3 0.3(2) . . . .
C1 N1 N2 C4 179.51(19) . . . .
C1 C2 C3 N2 -0.4(3) . . . .
C3 N2 C4 N3 -125.2(2) . . . .
C4 N2 C3 C2 -179.0(2) . . . .
C4 N3 N4 Rh1 16.3(3) . . . .
C4 N3 N4 C7 -176.59(19) . . . .
C4 N3 C5 C6 175.9(2) . . . .
C5 N3 N4 Rh1 -167.08(15) . . . .
C5 N3 N4 C7 0.0(2) . . . .
C5 N3 C4 N2 117.3(2) . . . .
C5 C6 C7 N4 -0.5(3) . . . .
C8 C9 C10 Rh1 61.96(14) . . . .
C8 C9 C10 C11 -0.1(2) . . . .
C8 C9 C10 C15 -178.2(2) . . . .
C9 C8 C12 Rh1 -59.46(14) . . . .
C9 C8 C12 C11 4.2(2) . . . .
C9 C8 C12 C17 178.9(2) . . . .
C9 C10 C11 Rh1 60.60(14) . . . .
C9 C10 C11 C12 2.8(2) . . . .
C9 C10 C11 C16 -175.4(2) . . . .
C10 C11 C12 Rh1 58.57(15) . . . .
C10 C11 C12 C8 -4.3(2) . . . .
C10 C11 C12 C17 -179.2(2) . . . .
C12 C8 C9 Rh1 59.29(14) . . . .
C12 C8 C9 C10 -2.5(2) . . . .
C12 C8 C9 C14 -177.5(2) . . . .
C13 C8 C9 Rh1 -119.0(2) . . . .
C13 C8 C9 C10 179.2(2) . . . .
C13 C8 C9 C14 4.2(4) . . . .
C13 C8 C12 Rh1 118.8(2) . . . .
C13 C8 C12 C11 -177.5(2) . . . .
C13 C8 C12 C17 -2.8(3) . . . .
C14 C9 C10 Rh1 -122.9(2) . . . .
C14 C9 C10 C11 175.0(2) . . . .
C14 C9 C10 C15 -3.1(3) . . . .
C15 C10 C11 Rh1 -121.4(2) . . . .
C15 C10 C11 C12 -179.2(2) . . . .
C15 C10 C11 C16 2.6(4) . . . .
C16 C11 C12 Rh1 -123.2(2) . . . .
C16 C11 C12 C8 173.9(2) . . . .
C16 C11 C12 C17 -1.0(3) . . . .
